data_2021176
loop_
_publ_author_name
'Wang, Lin'
'Zhou, Qian-Kun'
'Xu, Yun'
'Li, Ni-Ya'

_publ_section_title
;
 Substituent effects of two isophthalate derivatives on the construction
 of cadmium coordination polymers incorporating a dipyridyl ligand
;
_journal_coeditor_code SK3696
_journal_issue 8
_journal_name_full 'Acta Crystallographica Section C'
_journal_page_first
;
;
_journal_paper_doi 10.1107/S2053229618009312
_journal_volume 74
_journal_year 2018
_chemical_formula_iupac '[Cd (C8 H4 O5) (C12 H11 N3)]'
_chemical_formula_moiety 'C20 H15 Cd N3 O5'
_chemical_formula_sum 'C20 H15 Cd N3 O5'
_chemical_formula_weight 489.76
_chemical_name_systematic
Poly[[\m-<i>trans</i>-1-(2-aminopyridin-3-yl)-2-(pyridin-4-yl)ethene-\k^2^<i>N</i>:<i>N</i>'](\m~2~-5-hydroxyisophthalato-\k^4^<i>O</i>^1^,<i>O</i>^1'^:<i>O</i>^3^:<i>O</i>^5^)cadmium(II)]
_space_group_crystal_system orthorhombic
_space_group_IT_number 61
_space_group_name_Hall '-P 2ac 2ab'
_space_group_name_H-M_alt 'P b c a'
_symmetry_space_group_name_Hall '-P 2ac 2ab'
_symmetry_space_group_name_H-M 'P b c a'
_atom_sites_solution_hydrogens mixed
_audit_creation_method SHELXL-2014/7
_cell_angle_alpha 90
_cell_angle_beta 90
_cell_angle_gamma 90
_cell_formula_units_Z 8
_cell_length_a 12.387(3)
_cell_length_b 14.684(3)
_cell_length_c 20.016(4)
_cell_measurement_reflns_used 64725
_cell_measurement_temperature 223(2)
_cell_measurement_theta_max 27.553
_cell_measurement_theta_min 3.289
_cell_volume 3640.7(14)
_computing_cell_refinement
;
SMART (Bruker, 2001)
;
_computing_data_collection
;
SMART (Bruker, 2001)
;
_computing_data_reduction
;
SAINT-Plus (Bruker, 2009)
;
_computing_molecular_graphics
;
DIAMOND (Brandenburg, 2010)
;
_computing_publication_material
;
publCIF (Westrip, 2010)
;
_computing_structure_refinement
;
SHELXL2014 (Sheldrick, 2015b)
;
_computing_structure_solution
;
SHELXT (Sheldrick, 2015a)
;
_diffrn_ambient_temperature 223(2)
_diffrn_measured_fraction_theta_full 0.996
_diffrn_measured_fraction_theta_max 0.994
_diffrn_measurement_device_type 'Bruker SMART CCD area detector'
_diffrn_measurement_method 'phi and omega scans'
_diffrn_radiation_type MoK\a
_diffrn_radiation_wavelength 0.71073
_diffrn_reflns_av_R_equivalents 0.0223
_diffrn_reflns_limit_h_max 16
_diffrn_reflns_limit_h_min -16
_diffrn_reflns_limit_k_max 18
_diffrn_reflns_limit_k_min -19
_diffrn_reflns_limit_l_max 25
_diffrn_reflns_limit_l_min -25
_diffrn_reflns_number 64725
_diffrn_reflns_theta_full 25.242
_diffrn_reflns_theta_max 27.553
_diffrn_reflns_theta_min 3.289
_exptl_absorpt_coefficient_mu 1.239
_exptl_absorpt_correction_T_max 0.921
_exptl_absorpt_correction_T_min 0.853
_exptl_absorpt_correction_type multi-scan
_exptl_absorpt_process_details
;
(SADABS; Bruker, 2008)
;
_exptl_crystal_colour yellow
_exptl_crystal_density_diffrn 1.787
_exptl_crystal_description block
_exptl_crystal_F_000 1952
_exptl_crystal_size_max 0.180
_exptl_crystal_size_mid 0.150
_exptl_crystal_size_min 0.110
_refine_diff_density_max 0.364
_refine_diff_density_min -0.714
_refine_ls_extinction_method none
_refine_ls_goodness_of_fit_ref 1.137
_refine_ls_hydrogen_treatment mixed
_refine_ls_matrix_type full
_refine_ls_number_parameters 266
_refine_ls_number_reflns 4173
_refine_ls_number_restraints 0
_refine_ls_restrained_S_all 1.137
_refine_ls_R_factor_all 0.0235
_refine_ls_R_factor_gt 0.0201
_refine_ls_shift/su_max 0.005
_refine_ls_shift/su_mean 0.000
_refine_ls_structure_factor_coef Fsqd
_refine_ls_weighting_details 'w=1/[\s^2^(Fo^2^)+(0.0257P)^2^+2.3943P] where P=(Fo^2^+2Fc^2^)/3'
_refine_ls_weighting_scheme calc
_refine_ls_wR_factor_gt 0.0513
_refine_ls_wR_factor_ref 0.0536
_reflns_number_gt 3775
_reflns_number_total 4173
_reflns_threshold_expression 'I > 2\s(I)'
_cod_data_source_file sk3696sup1.cif
_cod_data_source_block II
_cod_database_code 2021176
_shelx_space_group_comment
;
The symmetry employed for this shelxl refinement is uniquely defined
by the following loop, which should always be used as a source of
symmetry information in preference to the above space-group names.
They are only intended as comments.
;
_shelx_estimated_absorpt_t_min 0.808
_shelx_estimated_absorpt_t_max 0.876

loop_
_space_group_symop_operation_xyz
'x, y, z'
'-x+1/2, -y, z+1/2'
'-x, y+1/2, -z+1/2'
'x+1/2, -y+1/2, -z'
'-x, -y, -z'
'x-1/2, y, -z-1/2'
'x, -y-1/2, z-1/2'
'-x-1/2, y-1/2, z'

loop_
_atom_site_type_symbol
_atom_site_label
_atom_site_fract_x
_atom_site_fract_y
_atom_site_fract_z
_atom_site_U_iso_or_equiv
_atom_site_adp_type
_atom_site_calc_flag
_atom_site_occupancy
Cd Cd1 0.48864(2) 0.61822(2) 0.87458(2) 0.01753(5) Uani d 1
N N1 0.35402(11) 0.50694(10) 0.88858(7) 0.0227(3) Uani d 1
N N2 -0.36006(12) 0.53178(11) 0.87845(7) 0.0254(3) Uani d 1
N N3 0.22766(13) 0.61335(10) 0.91990(9) 0.0329(4) Uani d 1
H H3A 0.2801 0.6517 0.9264 0.039 Uiso calc 1
H H3B 0.1613 0.6300 0.9271 0.039 Uiso calc 1
O O1 0.51172(11) 0.63091(11) 0.75542(7) 0.0401(4) Uani d 1
O O2 0.37207(11) 0.69117(10) 0.80604(6) 0.0317(3) Uani d 1
O O3 0.55494(10) 0.71467(10) 0.50613(6) 0.0371(3) Uani d 1
O O4 0.43607(11) 0.81688(10) 0.47007(6) 0.0379(3) Uani d 1
O O5 0.11421(10) 0.75300(9) 0.61704(6) 0.0259(3) Uani d 1
H H5 0.1012(19) 0.7673(17) 0.5792(13) 0.043(7) Uiso d 1
C C1 0.37896(15) 0.42128(13) 0.86961(9) 0.0293(4) Uani d 1
H H1 0.4521 0.4063 0.8635 0.035 Uiso calc 1
C C2 0.30317(16) 0.35503(14) 0.85877(12) 0.0383(5) Uani d 1
H H2 0.3236 0.2961 0.8454 0.046 Uiso calc 1
C C3 0.19511(17) 0.37743(13) 0.86804(11) 0.0360(5) Uani d 1
H H3 0.1416 0.3331 0.8608 0.043 Uiso calc 1
C C4 0.16542(13) 0.46397(12) 0.88767(9) 0.0232(3) Uani d 1
C C5 0.24918(13) 0.52835(11) 0.89875(8) 0.0204(3) Uani d 1
C C6 0.05153(13) 0.48929(12) 0.89679(9) 0.0254(3) Uani d 1
H H6 0.0345 0.5323 0.9300 0.030 Uiso calc 1
C C7 -0.02907(14) 0.45450(13) 0.86047(10) 0.0272(4) Uani d 1
H H7 -0.0113 0.4118 0.8273 0.033 Uiso calc 1
C C8 -0.14318(13) 0.47824(12) 0.86867(9) 0.0241(3) Uani d 1
C C9 -0.18534(14) 0.51351(13) 0.92748(9) 0.0295(4) Uani d 1
H H9 -0.1409 0.5202 0.9652 0.035 Uiso calc 1
C C10 -0.29258(14) 0.53881(14) 0.93044(9) 0.0308(4) Uani d 1
H H10 -0.3195 0.5621 0.9709 0.037 Uiso calc 1
C C11 -0.32033(14) 0.49593(13) 0.82193(10) 0.0301(4) Uani d 1
H H11 -0.3666 0.4899 0.7850 0.036 Uiso calc 1
C C12 -0.21491(14) 0.46754(13) 0.81560(10) 0.0315(4) Uani d 1
H H12 -0.1913 0.4409 0.7755 0.038 Uiso calc 1
C C13 0.37814(13) 0.70374(11) 0.68835(7) 0.0182(3) Uani d 1
C C14 0.26758(13) 0.71911(11) 0.68341(7) 0.0199(3) Uani d 1
H H14 0.2228 0.7119 0.7210 0.024 Uiso calc 1
C C15 0.22424(13) 0.74512(11) 0.62254(7) 0.0194(3) Uani d 1
C C16 0.29080(13) 0.76130(12) 0.56827(8) 0.0231(3) Uani d 1
H H16 0.2612 0.7828 0.5280 0.028 Uiso calc 1
C C17 0.40141(13) 0.74577(11) 0.57307(8) 0.0204(3) Uani d 1
C C18 0.44517(13) 0.71487(11) 0.63301(7) 0.0191(3) Uani d 1
H H18 0.5192 0.7016 0.6361 0.023 Uiso calc 1
C C19 0.42451(13) 0.67335(11) 0.75376(8) 0.0206(3) Uani d 1
C C20 0.47056(13) 0.76013(13) 0.51226(8) 0.0233(3) Uani d 1

loop_
_atom_site_aniso_label
_atom_site_aniso_U_11
_atom_site_aniso_U_22
_atom_site_aniso_U_33
_atom_site_aniso_U_12
_atom_site_aniso_U_13
_atom_site_aniso_U_23
Cd1 0.01361(7) 0.02614(8) 0.01285(7) 0.00256(4) -0.00130(4) -0.00154(4)
N1 0.0147(6) 0.0257(7) 0.0278(7) 0.0013(5) 0.0010(5) -0.0010(6)
N2 0.0167(7) 0.0321(8) 0.0273(7) 0.0034(6) -0.0017(5) 0.0028(6)
N3 0.0156(7) 0.0303(8) 0.0529(11) -0.0029(6) 0.0066(7) -0.0161(7)
O1 0.0307(7) 0.0701(11) 0.0194(7) 0.0227(7) -0.0040(5) 0.0029(7)
O2 0.0349(7) 0.0466(8) 0.0137(5) 0.0142(6) -0.0001(5) 0.0032(5)
O3 0.0222(6) 0.0615(9) 0.0276(7) 0.0154(6) 0.0085(5) 0.0186(6)
O4 0.0265(7) 0.0602(9) 0.0270(7) 0.0146(6) 0.0100(5) 0.0250(6)
O5 0.0130(6) 0.0417(8) 0.0230(6) 0.0012(5) -0.0005(4) 0.0095(5)
C1 0.0182(8) 0.0273(9) 0.0423(11) 0.0064(7) 0.0013(7) 0.0005(8)
C2 0.0267(10) 0.0225(9) 0.0657(14) 0.0064(8) -0.0015(9) -0.0053(9)
C3 0.0226(10) 0.0237(9) 0.0618(14) -0.0009(7) -0.0047(9) -0.0026(8)
C4 0.0155(7) 0.0241(8) 0.0301(9) 0.0010(6) -0.0023(6) 0.0012(7)
C5 0.0154(7) 0.0250(8) 0.0209(7) 0.0018(6) 0.0006(6) -0.0003(6)
C6 0.0163(8) 0.0251(8) 0.0347(9) 0.0002(7) 0.0006(7) 0.0022(7)
C7 0.0173(8) 0.0274(9) 0.0368(10) 0.0013(7) 0.0005(7) -0.0009(7)
C8 0.0152(8) 0.0217(8) 0.0352(9) -0.0011(6) -0.0018(6) 0.0030(7)
C9 0.0192(8) 0.0434(11) 0.0259(9) 0.0023(7) -0.0043(7) 0.0061(8)
C10 0.0222(8) 0.0468(11) 0.0233(9) 0.0068(8) 0.0006(7) 0.0047(8)
C11 0.0204(8) 0.0363(10) 0.0337(10) 0.0039(7) -0.0076(7) -0.0089(8)
C12 0.0211(8) 0.0378(10) 0.0355(10) 0.0043(7) -0.0021(7) -0.0124(8)
C13 0.0188(7) 0.0216(7) 0.0142(7) 0.0002(6) -0.0025(6) 0.0012(6)
C14 0.0181(7) 0.0266(8) 0.0151(7) -0.0006(6) 0.0019(6) 0.0010(6)
C15 0.0131(7) 0.0264(8) 0.0186(8) 0.0007(6) -0.0009(5) 0.0022(6)
C16 0.0173(7) 0.0357(9) 0.0164(7) 0.0012(7) -0.0015(6) 0.0080(7)
C17 0.0173(7) 0.0278(8) 0.0160(7) 0.0000(6) 0.0008(6) 0.0043(6)
C18 0.0137(7) 0.0253(8) 0.0183(7) -0.0005(6) -0.0015(5) 0.0020(6)
C19 0.0211(8) 0.0239(7) 0.0168(7) -0.0016(6) -0.0044(6) 0.0007(6)
C20 0.0161(7) 0.0369(9) 0.0167(8) -0.0001(7) 0.0005(6) 0.0058(7)

loop_
_atom_type_symbol
_atom_type_description
_atom_type_scat_dispersion_real
_atom_type_scat_dispersion_imag
_atom_type_scat_source
C C 0.0033 0.0016 'International Tables Vol C Tables 4.2.6.8 and 6.1.1.4'
H H 0.0000 0.0000 'International Tables Vol C Tables 4.2.6.8 and 6.1.1.4'
N N 0.0061 0.0033 'International Tables Vol C Tables 4.2.6.8 and 6.1.1.4'
O O 0.0106 0.0060 'International Tables Vol C Tables 4.2.6.8 and 6.1.1.4'
Cd Cd -0.8075 1.2024 'International Tables Vol C Tables 4.2.6.8 and 6.1.1.4'

loop_
_geom_angle_atom_site_label_1
_geom_angle_atom_site_label_2
_geom_angle_atom_site_label_3
_geom_angle_site_symmetry_1
_geom_angle_site_symmetry_3
_geom_angle
O4 Cd1 O2 7_576 . 97.52(5)
O4 Cd1 N2 7_576 1_655 116.82(5)
O2 Cd1 N2 . 1_655 144.55(5)
O4 Cd1 N1 7_576 . 89.30(5)
O2 Cd1 N1 . . 87.06(5)
N2 Cd1 N1 1_655 . 101.15(6)
O4 Cd1 O1 7_576 . 148.10(6)
O2 Cd1 O1 . . 55.85(4)
N2 Cd1 O1 1_655 . 88.80(5)
N1 Cd1 O1 . . 104.83(5)
O4 Cd1 O5 7_576 6_657 77.76(5)
O2 Cd1 O5 . 6_657 93.58(5)
N2 Cd1 O5 1_655 6_657 85.82(5)
N1 Cd1 O5 . 6_657 167.02(5)
O1 Cd1 O5 . 6_657 86.10(5)
O4 Cd1 C19 7_576 . 123.98(6)
O2 Cd1 C19 . . 28.04(5)
N2 Cd1 C19 1_655 . 116.55(5)
N1 Cd1 C19 . . 96.18(5)
O1 Cd1 C19 . . 27.83(5)
O5 Cd1 C19 6_657 . 90.33(5)
C1 N1 C5 . . 118.62(15)
C1 N1 Cd1 . . 116.86(11)
C5 N1 Cd1 . . 122.53(11)
C10 N2 C11 . . 117.18(15)
C10 N2 Cd1 . 1_455 120.00(12)
C11 N2 Cd1 . 1_455 119.65(11)
C5 N3 H3A . . 120.0
C5 N3 H3B . . 120.0
H3A N3 H3B . . 120.0
C19 O1 Cd1 . . 87.83(10)
C19 O2 Cd1 . . 94.38(10)
C20 O4 Cd1 . 7_575 139.16(11)
C15 O5 Cd1 . 6_557 122.75(11)
C15 O5 H5 . . 107.3(17)
Cd1 O5 H5 6_557 . 98.3(17)
N1 C1 C2 . . 123.35(17)
N1 C1 H1 . . 118.3
C2 C1 H1 . . 118.3
C1 C2 C3 . . 118.09(18)
C1 C2 H2 . . 121.0
C3 C2 H2 . . 121.0
C4 C3 C2 . . 120.81(18)
C4 C3 H3 . . 119.6
C2 C3 H3 . . 119.6
C3 C4 C5 . . 117.55(16)
C3 C4 C6 . . 121.59(16)
C5 C4 C6 . . 120.86(15)
N3 C5 N1 . . 116.98(15)
N3 C5 C4 . . 121.46(15)
N1 C5 C4 . . 121.56(15)
C7 C6 C4 . . 123.55(18)
C7 C6 H6 . . 118.2
C4 C6 H6 . . 118.2
C6 C7 C8 . . 124.67(18)
C6 C7 H7 . . 117.7
C8 C7 H7 . . 117.7
C9 C8 C12 . . 116.65(16)
C9 C8 C7 . . 123.15(16)
C12 C8 C7 . . 120.19(17)
C10 C9 C8 . . 119.93(17)
C10 C9 H9 . . 120.0
C8 C9 H9 . . 120.0
N2 C10 C9 . . 123.13(18)
N2 C10 H10 . . 118.4
C9 C10 H10 . . 118.4
N2 C11 C12 . . 123.00(17)
N2 C11 H11 . . 118.5
C12 C11 H11 . . 118.5
C11 C12 C8 . . 120.03(17)
C11 C12 H12 . . 120.0
C8 C12 H12 . . 120.0
C14 C13 C18 . . 120.72(14)
C14 C13 C19 . . 119.20(14)
C18 C13 C19 . . 120.07(14)
C15 C14 C13 . . 119.25(14)
C15 C14 H14 . . 120.4
C13 C14 H14 . . 120.4
O5 C15 C16 . . 120.94(14)
O5 C15 C14 . . 118.60(14)
C16 C15 C14 . . 120.45(15)
C15 C16 C17 . . 120.25(15)
C15 C16 H16 . . 119.9
C17 C16 H16 . . 119.9
C16 C17 C18 . . 119.73(14)
C16 C17 C20 . . 118.81(14)
C18 C17 C20 . . 121.43(14)
C17 C18 C13 . . 119.40(15)
C17 C18 H18 . . 120.3
C13 C18 H18 . . 120.3
O1 C19 O2 . . 121.90(15)
O1 C19 C13 . . 120.27(15)
O2 C19 C13 . . 117.82(14)
O1 C19 Cd1 . . 64.35(9)
O2 C19 Cd1 . . 57.59(8)
C13 C19 Cd1 . . 174.74(11)
O3 C20 O4 . . 124.91(15)
O3 C20 C17 . . 118.85(15)
O4 C20 C17 . . 116.22(14)

loop_
_geom_bond_atom_site_label_1
_geom_bond_atom_site_label_2
_geom_bond_site_symmetry_2
_geom_bond_distance
Cd1 O4 7_576 2.2329(12)
Cd1 O2 . 2.2614(12)
Cd1 N2 1_655 2.2649(15)
Cd1 N1 . 2.3513(15)
Cd1 O1 . 2.4094(15)
Cd1 O5 6_657 2.5229(14)
Cd1 C19 . 2.6709(16)
N1 C1 . 1.350(2)
N1 C5 . 1.352(2)
N2 C10 . 1.339(2)
N2 C11 . 1.341(2)
N2 Cd1 1_455 2.2650(15)
N3 C5 . 1.345(2)
N3 H3A . 0.8700
N3 H3B . 0.8700
O1 C19 . 1.248(2)
O2 C19 . 1.259(2)
O3 C20 . 1.246(2)
O4 C20 . 1.261(2)
O4 Cd1 7_575 2.2330(12)
O5 C15 . 1.3723(19)
O5 Cd1 6_557 2.5229(14)
O5 H5 . 0.80(3)
C1 C2 . 1.369(3)
C1 H1 . 0.9400
C2 C3 . 1.391(3)
C2 H2 . 0.9400
C3 C4 . 1.380(3)
C3 H3 . 0.9400
C4 C5 . 1.421(2)
C4 C6 . 1.470(2)
C6 C7 . 1.337(3)
C6 H6 . 0.9400
C7 C8 . 1.465(2)
C7 H7 . 0.9400
C8 C9 . 1.388(3)
C8 C12 . 1.394(2)
C9 C10 . 1.381(2)
C9 H9 . 0.9400
C10 H10 . 0.9400
C11 C12 . 1.377(2)
C11 H11 . 0.9400
C12 H12 . 0.9400
C13 C14 . 1.392(2)
C13 C18 . 1.394(2)
C13 C19 . 1.498(2)
C14 C15 . 1.385(2)
C14 H14 . 0.9400
C15 C16 . 1.384(2)
C16 C17 . 1.392(2)
C16 H16 . 0.9400
C17 C18 . 1.392(2)
C17 C20 . 1.503(2)
C18 H18 . 0.9400

loop_
_geom_hbond_atom_site_label_D
_geom_hbond_atom_site_label_H
_geom_hbond_atom_site_label_A
_geom_hbond_site_symmetry_A
_geom_hbond_distance_DH
_geom_hbond_distance_HA
_geom_hbond_distance_DA
_geom_hbond_angle_DHA
N3 H3A O4 7_576 0.87 2.17 2.954(2) 150
N3 H3B O3 6_557 0.87 2.25 2.997(2) 144
O5 H5 O3 4_466 0.80(3) 1.82(3) 2.6159(18) 171(2)

_cod_database_fobs_code 2021176
